data_7225837
loop_
_publ_author_name
'Qi, Hongwei'
'Wang, Fang'
'Chai, Xiangxu'
'Wang, Zhengping'
'Yu, Fapeng'
'Liu, Yanqing'
'Zhao, Xian'
'Xu, Xinguang'

_publ_section_title
;
 Growth and non-critical phase-matching frequency conversion properties of
 LaxY1&#x2212;xCOB crystals
;
_journal_issue 33
_journal_name_full CrystEngComm
_journal_page_first 6205
_journal_paper_doi 10.1039/C6CE00952B
_journal_volume 18
_journal_year 2016
_chemical_formula_moiety La0.096Y0.904Ca4O(BO3)3
_chemical_formula_sum 'B6 Ca8 La0.18 O20 Y1.81'
_chemical_formula_weight 891.43
_chemical_melting_point 1510
_chemical_name_common La0.096Y0.904Ca4O(BO3)3
_chemical_name_systematic La0.096Y0.904COB
_space_group_crystal_system monoclinic
_space_group_IT_number 8
_space_group_name_Hall 'C -2y'
_space_group_name_H-M_alt 'C 1 m 1'
_symmetry_space_group_name_Hall 'C -2y'
_symmetry_space_group_name_H-M 'C 1 m 1'
_audit_creation_method SHELXL-2014/7
_audit_update_record
;
2016-04-25 deposited with the CCDC.
2016-07-06 downloaded from the CCDC.
;
_cell_angle_alpha 90
_cell_angle_beta 101.2060(10)
_cell_angle_gamma 90
_cell_formula_units_Z 1
_cell_length_a 8.0806(7)
_cell_length_b 16.0141(13)
_cell_length_c 3.5431(3)
_cell_measurement_reflns_used 2401
_cell_measurement_temperature 296(2)
_cell_measurement_theta_max 27.50
_cell_measurement_theta_min 2.54
_cell_volume 449.75(7)
_computing_structure_refinement 'SHELXL-2014/7 (Sheldrick, 2014)'
_diffrn_ambient_temperature 296(2)
_diffrn_measured_fraction_theta_full 0.993
_diffrn_measured_fraction_theta_max 0.995
_diffrn_measurement_device_type 'Bruker APEX-II CCD'
_diffrn_measurement_method '\f and \w scans'
_diffrn_radiation_type MoK\a
_diffrn_radiation_wavelength 0.71073
_diffrn_reflns_av_R_equivalents 0.0272
_diffrn_reflns_av_unetI/netI 0.0560
_diffrn_reflns_Laue_measured_fraction_full 0.993
_diffrn_reflns_Laue_measured_fraction_max 0.995
_diffrn_reflns_limit_h_max 10
_diffrn_reflns_limit_h_min -10
_diffrn_reflns_limit_k_max 20
_diffrn_reflns_limit_k_min -20
_diffrn_reflns_limit_l_max 4
_diffrn_reflns_limit_l_min -4
_diffrn_reflns_number 2481
_diffrn_reflns_point_group_measured_fraction_full 0.993
_diffrn_reflns_point_group_measured_fraction_max 0.994
_diffrn_reflns_theta_full 25.242
_diffrn_reflns_theta_max 27.501
_diffrn_reflns_theta_min 2.544
_exptl_absorpt_coefficient_mu 8.619
_exptl_absorpt_correction_T_max 0.7456
_exptl_absorpt_correction_T_min 0.4954
_exptl_absorpt_correction_type multi-scan
_exptl_absorpt_process_details 'Bruker SADABS'
_exptl_crystal_colour colourless
_exptl_crystal_density_diffrn 3.291
_exptl_crystal_description prism
_exptl_crystal_F_000 431
_exptl_crystal_recrystallization_method 'From the Melt'
_exptl_crystal_size_max 0.180
_exptl_crystal_size_mid 0.102
_exptl_crystal_size_min 0.095
_refine_diff_density_max 0.563
_refine_diff_density_min -0.802
_refine_diff_density_rms 0.098
_refine_ls_abs_structure_details
;
 Refined as an inversion twin.
;
_refine_ls_abs_structure_Flack 0.013(17)
_refine_ls_extinction_coef 0.151(5)
_refine_ls_extinction_expression Fc^*^=kFc[1+0.001xFc^2^\l^3^/sin(2\q)]^-1/4^
_refine_ls_extinction_method 'SHELXL-2014/7 (Sheldrick 2014'
_refine_ls_goodness_of_fit_ref 0.767
_refine_ls_hydrogen_treatment undef
_refine_ls_matrix_type full
_refine_ls_number_parameters 95
_refine_ls_number_reflns 984
_refine_ls_number_restraints 4
_refine_ls_restrained_S_all 0.765
_refine_ls_R_factor_all 0.0174
_refine_ls_R_factor_gt 0.0172
_refine_ls_shift/su_max 0.006
_refine_ls_shift/su_mean 0.000
_refine_ls_structure_factor_coef Fsqd
_refine_ls_weighting_details 'w=1/[\s^2^(Fo^2^)] where P=(Fo^2^+2Fc^2^)/3'
_refine_ls_weighting_scheme calc
_refine_ls_wR_factor_gt 0.0410
_refine_ls_wR_factor_ref 0.0411
_reflns_Friedel_coverage 0.982
_reflns_Friedel_fraction_full 0.993
_reflns_Friedel_fraction_max 0.994
_reflns_number_gt 964
_reflns_number_total 984
_reflns_threshold_expression 'I > 2\s(I)'
_cod_data_source_file c6ce00952b1.cif
_cod_data_source_block 01_a
_cod_depositor_comments 'Adding full bibliography for 7225837--7225838.cif.'
_cod_database_code 7225837
_shelx_shelxl_version_number 2014/7
_shelx_space_group_comment
;
The symmetry employed for this shelxl refinement is uniquely defined
by the following loop, which should always be used as a source of
symmetry information in preference to the above space-group names.
They are only intended as comments.
;
_shelx_estimated_absorpt_t_min 0.306
_shelx_estimated_absorpt_t_max 0.495

loop_
_space_group_symop_operation_xyz
'x, y, z'
'x, -y, z'
'x+1/2, y+1/2, z'
'x+1/2, -y+1/2, z'

loop_
_atom_site_label
_atom_site_type_symbol
_atom_site_fract_x
_atom_site_fract_y
_atom_site_fract_z
_atom_site_U_iso_or_equiv
_atom_site_adp_type
_atom_site_occupancy
_atom_site_site_symmetry_order
_atom_site_calc_flag
_atom_site_refinement_flags_posn
_atom_site_refinement_flags_adp
_atom_site_refinement_flags_occupancy
Ca2 Ca 0.70625(13) 0.68104(7) 0.1470(3) 0.0104(3) Uani 1 1 d . . .
B2 B 0.8199(11) 0.5000 0.196(2) 0.0068(14) Uani 1 2 d S T P
O9 O 0.4141(5) 0.7690(2) 0.7714(10) 0.0136(8) Uani 1 1 d . . .
Ca1 Ca 0.08814(11) 0.38745(6) 0.8241(2) 0.0065(3) Uani 0.951(6) 1 d . . P
B1 B 0.3946(7) 0.6944(4) 0.5741(16) 0.0076(11) Uani 1 1 d . . .
Y2 Y 0.08814(11) 0.38745(6) 0.8241(2) 0.0065(3) Uani 0.048(5) 1 d . . P
Y1 Y 0.44652(8) 0.5000 0.49659(14) 0.0069(2) Uani 0.81(3) 2 d S T P
La2 La 0.44652(8) 0.5000 0.49659(14) 0.0069(2) Uani 0.088(13) 2 d S T P
Ca3 Ca 0.44652(8) 0.5000 0.49659(14) 0.0069(2) Uani 0.097(17) 2 d S T P
O10 O 0.2361(5) 0.6730(2) 0.3807(10) 0.0134(8) Uani 1 1 d . . .
O11 O 0.5300(5) 0.6423(2) 0.5698(10) 0.0106(8) Uani 1 1 d . . .
O12 O 0.2738(7) 0.5000 0.9147(16) 0.0102(11) Uani 1 2 d S T P
O13 O 0.6483(7) 0.5000 0.1004(15) 0.0136(13) Uani 1 2 d S T P
O14 O 0.9071(4) 0.5741(2) 0.2450(9) 0.0105(8) Uani 1 1 d . . .

loop_
_atom_site_aniso_label
_atom_site_aniso_U_11
_atom_site_aniso_U_22
_atom_site_aniso_U_33
_atom_site_aniso_U_23
_atom_site_aniso_U_13
_atom_site_aniso_U_12
Ca2 0.0098(5) 0.0140(6) 0.0079(5) -0.0006(4) 0.0031(4) -0.0006(4)
B2 0.013(4) 0.007(3) 0.001(3) 0.000 0.002(3) 0.000
O9 0.0183(19) 0.0104(18) 0.0140(19) -0.0036(14) 0.0079(15) -0.0050(14)
Ca1 0.0075(5) 0.0060(5) 0.0062(5) 0.0000(3) 0.0016(3) -0.0004(3)
B1 0.010(3) 0.007(3) 0.006(2) 0.004(2) 0.0034(19) -0.002(2)
Y2 0.0075(5) 0.0060(5) 0.0062(5) 0.0000(3) 0.0016(3) -0.0004(3)
Y1 0.0072(3) 0.0078(4) 0.0060(3) 0.000 0.0025(2) 0.000
La2 0.0072(3) 0.0078(4) 0.0060(3) 0.000 0.0025(2) 0.000
Ca3 0.0072(3) 0.0078(4) 0.0060(3) 0.000 0.0025(2) 0.000
O10 0.013(2) 0.019(2) 0.0081(17) 0.0006(15) 0.0013(14) -0.0046(14)
O11 0.013(2) 0.0094(18) 0.0102(17) 0.0005(14) 0.0038(14) 0.0025(14)
O12 0.010(2) 0.007(3) 0.014(2) 0.000 0.004(2) 0.000
O13 0.007(2) 0.021(3) 0.013(3) 0.000 0.004(2) 0.000
O14 0.0130(19) 0.0077(19) 0.0112(18) 0.0006(14) 0.0035(14) -0.0029(14)

loop_
_atom_type_symbol
_atom_type_description
_atom_type_scat_dispersion_real
_atom_type_scat_dispersion_imag
_atom_type_scat_source
B B 0.0013 0.0007 'International Tables Vol C Tables 4.2.6.8 and 6.1.1.4'
O O 0.0106 0.0060 'International Tables Vol C Tables 4.2.6.8 and 6.1.1.4'
Ca Ca 0.2262 0.3064 'International Tables Vol C Tables 4.2.6.8 and 6.1.1.4'
Y Y -2.7962 3.5667 'International Tables Vol C Tables 4.2.6.8 and 6.1.1.4'
La La -0.2871 2.4523 'International Tables Vol C Tables 4.2.6.8 and 6.1.1.4'

loop_
_geom_angle_atom_site_label_1
_geom_angle_atom_site_label_2
_geom_angle_atom_site_label_3
_geom_angle
_geom_angle_site_symmetry_1
_geom_angle_site_symmetry_3
O11 Ca2 O14 102.89(13) 1_554 .
O11 Ca2 O11 98.41(14) 1_554 .
O14 Ca2 O11 101.65(13) . .
O11 Ca2 O9 88.69(12) 1_554 4_564
O14 Ca2 O9 78.01(12) . 4_564
O11 Ca2 O9 172.75(13) . 4_564
O11 Ca2 O10 123.12(12) 1_554 4_565
O14 Ca2 O10 128.46(13) . 4_565
O11 Ca2 O10 93.89(12) . 4_565
O9 Ca2 O10 80.92(12) 4_564 4_565
O11 Ca2 O9 176.44(12) 1_554 4_565
O14 Ca2 O9 77.67(12) . 4_565
O11 Ca2 O9 84.88(12) . 4_565
O9 Ca2 O9 87.99(12) 4_564 4_565
O10 Ca2 O9 55.00(11) 4_565 4_565
O11 Ca2 B1 147.65(16) 1_554 4_565
O14 Ca2 B1 98.87(15) . 4_565
O11 Ca2 B1 100.31(15) . 4_565
O9 Ca2 B1 72.69(14) 4_564 4_565
O10 Ca2 B1 29.65(14) 4_565 4_565
O9 Ca2 B1 29.40(14) 4_565 4_565
O11 Ca2 O9 54.09(11) 1_554 1_554
O14 Ca2 O9 156.96(11) . 1_554
O11 Ca2 O9 82.98(11) . 1_554
O9 Ca2 O9 100.18(9) 4_564 1_554
O10 Ca2 O9 72.98(11) 4_565 1_554
O9 Ca2 O9 125.36(7) 4_565 1_554
B1 Ca2 O9 102.50(14) 4_565 1_554
O11 Ca2 B1 27.66(15) 1_554 1_554
O14 Ca2 B1 129.57(15) . 1_554
O11 Ca2 B1 85.09(14) . 1_554
O9 Ca2 B1 100.76(14) 4_564 1_554
O10 Ca2 B1 100.27(15) 4_565 1_554
O9 Ca2 B1 152.45(14) 4_565 1_554
B1 Ca2 B1 129.39(9) 4_565 1_554
O9 Ca2 B1 27.61(13) 1_554 1_554
O11 Ca2 O13 68.00(14) 1_554 .
O14 Ca2 O13 51.96(13) . .
O11 Ca2 O13 70.39(14) . .
O9 Ca2 O13 114.03(14) 4_564 .
O10 Ca2 O13 162.76(14) 4_565 .
O9 Ca2 O13 114.62(14) 4_565 .
B1 Ca2 O13 143.66(16) 4_565 .
O9 Ca2 O13 110.70(13) 1_554 .
B1 Ca2 O13 85.79(16) 1_554 .
O11 Ca2 B2 85.56(17) 1_554 .
O14 Ca2 B2 25.68(18) . .
O11 Ca2 B2 85.71(17) . .
O9 Ca2 B2 96.34(17) 4_564 .
O10 Ca2 B2 150.90(16) 4_565 .
O9 Ca2 B2 96.08(17) 4_565 .
B1 Ca2 B2 121.87(17) 4_565 .
O9 Ca2 B2 135.49(17) 1_554 .
B1 Ca2 B2 108.66(18) 1_554 .
O13 Ca2 B2 26.28(19) . .
O11 Ca2 B1 91.71(14) 1_554 .
O14 Ca2 B1 124.63(14) . .
O11 Ca2 B1 22.98(13) . .
O9 Ca2 B1 156.47(13) 4_564 .
O10 Ca2 B1 79.19(14) 4_565 .
O9 Ca2 B1 90.83(13) 4_565 .
B1 Ca2 B1 95.35(15) 4_565 .
O9 Ca2 B1 61.89(12) 1_554 .
B1 Ca2 B1 70.78(13) 1_554 .
O13 Ca2 B1 87.76(16) . .
B2 Ca2 B1 107.15(18) . .
O13 B2 O14 120.3(3) . .
O13 B2 O14 120.3(3) . 2_565
O14 B2 O14 119.4(7) . 2_565
O13 B2 Ca2 72.77(15) . 2_565
O14 B2 Ca2 166.9(5) . 2_565
O14 B2 Ca2 47.5(2) 2_565 2_565
O13 B2 Ca2 72.77(15) . .
O14 B2 Ca2 47.5(2) . .
O14 B2 Ca2 166.9(5) 2_565 .
Ca2 B2 Ca2 145.5(3) 2_565 .
O13 B2 Ca1 128.3(3) . 2_664
O14 B2 Ca1 38.2(3) . 2_664
O14 B2 Ca1 99.3(4) 2_565 2_664
Ca2 B2 Ca1 135.8(2) 2_565 2_664
Ca2 B2 Ca1 70.67(8) . 2_664
O13 B2 Ca1 128.3(3) . 1_654
O14 B2 Ca1 99.3(4) . 1_654
O14 B2 Ca1 38.2(3) 2_565 1_654
Ca2 B2 Ca1 70.67(8) 2_565 1_654
Ca2 B2 Ca1 135.8(2) . 1_654
Ca1 B2 Ca1 66.54(16) 2_664 1_654
B1 O9 Y2 138.5(3) . 3
B1 O9 Ca1 138.5(3) . 3
Y2 O9 Ca1 0.0 3 3
B1 O9 Ca2 122.1(3) . 4_466
Y2 O9 Ca2 98.92(13) 3 4_466
Ca1 O9 Ca2 98.92(13) 3 4_466
B1 O9 Ca2 81.1(3) . 4_465
Y2 O9 Ca2 95.50(13) 3 4_465
Ca1 O9 Ca2 95.50(13) 3 4_465
Ca2 O9 Ca2 87.98(12) 4_466 4_465
B1 O9 Ca2 79.1(3) . 1_556
Y2 O9 Ca2 86.15(12) 3 1_556
Ca1 O9 Ca2 86.15(12) 3 1_556
Ca2 O9 Ca2 119.82(13) 4_466 1_556
Ca2 O9 Ca2 151.63(14) 4_465 1_556
O10 Ca1 O12 89.65(16) 2_566 .
O10 Ca1 O9 86.10(14) 2_566 3_445
O12 Ca1 O9 175.71(15) . 3_445
O10 Ca1 O14 169.25(14) 2_566 2_465
O12 Ca1 O14 101.08(15) . 2_465
O9 Ca1 O14 83.17(13) 3_445 2_465
O10 Ca1 O10 98.71(14) 2_566 2_565
O12 Ca1 O10 90.75(16) . 2_565
O9 Ca1 O10 89.37(13) 3_445 2_565
O14 Ca1 O10 80.60(12) 2_465 2_565
O10 Ca1 O14 81.46(12) 2_566 2_466
O12 Ca1 O14 99.94(15) . 2_466
O9 Ca1 O14 79.97(12) 3_445 2_466
O14 Ca1 O14 97.22(13) 2_465 2_466
O10 Ca1 O14 169.31(14) 2_565 2_466
O10 Ca1 B1 75.86(15) 2_566 2_565
O12 Ca1 B1 80.58(15) . 2_565
O9 Ca1 B1 97.83(14) 3_445 2_565
O14 Ca1 B1 104.97(14) 2_465 2_565
O10 Ca1 B1 25.04(13) 2_565 2_565
O14 Ca1 B1 157.31(14) 2_466 2_565
O10 Ca1 B2 99.19(16) 2_566 1_456
O12 Ca1 B2 88.72(15) . 1_456
O9 Ca1 B2 92.48(13) 3_445 1_456
O14 Ca1 B2 81.93(16) 2_465 1_456
O10 Ca1 B2 162.09(15) 2_565 1_456
O14 Ca1 B2 21.09(13) 2_466 1_456
B1 Ca1 B2 168.17(15) 2_565 1_456
O10 Ca1 Y2 138.85(9) 2_566 1_554
O12 Ca1 Y2 90.73(14) . 1_554
O9 Ca1 Y2 92.12(9) 3_445 1_554
O14 Ca1 Y2 41.46(9) 2_465 1_554
O10 Ca1 Y2 40.14(9) 2_565 1_554
O14 Ca1 Y2 138.68(8) 2_466 1_554
B1 Ca1 Y2 63.65(10) 2_565 1_554
B2 Ca1 Y2 121.95(12) 1_456 1_554
O10 Ca1 Ca1 138.85(9) 2_566 1_554
O12 Ca1 Ca1 90.73(14) . 1_554
O9 Ca1 Ca1 92.12(9) 3_445 1_554
O14 Ca1 Ca1 41.46(9) 2_465 1_554
O10 Ca1 Ca1 40.14(9) 2_565 1_554
O14 Ca1 Ca1 138.68(8) 2_466 1_554
B1 Ca1 Ca1 63.65(10) 2_565 1_554
B2 Ca1 Ca1 121.95(12) 1_456 1_554
Y2 Ca1 Ca1 0.0 1_554 1_554
O10 Ca1 Y2 41.15(9) 2_566 1_556
O12 Ca1 Y2 89.27(14) . 1_556
O9 Ca1 Y2 87.88(9) 3_445 1_556
O14 Ca1 Y2 138.54(9) 2_465 1_556
O10 Ca1 Y2 139.86(9) 2_565 1_556
O14 Ca1 Y2 41.32(8) 2_466 1_556
B1 Ca1 Y2 116.35(10) 2_565 1_556
B2 Ca1 Y2 58.05(12) 1_456 1_556
Y2 Ca1 Y2 180.0 1_554 1_556
Ca1 Ca1 Y2 180.0 1_554 1_556
O10 Ca1 Ca1 41.15(9) 2_566 1_556
O12 Ca1 Ca1 89.27(14) . 1_556
O9 Ca1 Ca1 87.88(9) 3_445 1_556
O14 Ca1 Ca1 138.54(9) 2_465 1_556
O10 Ca1 Ca1 139.86(9) 2_565 1_556
O14 Ca1 Ca1 41.32(8) 2_466 1_556
B1 Ca1 Ca1 116.35(10) 2_565 1_556
B2 Ca1 Ca1 58.05(12) 1_456 1_556
Y2 Ca1 Ca1 180.0 1_554 1_556
Ca1 Ca1 Ca1 180.0 1_554 1_556
Y2 Ca1 Ca1 0.0 1_556 1_556
O10 B1 O11 120.6(5) . .
O10 B1 O9 118.2(5) . .
O11 B1 O9 121.2(5) . .
O10 B1 Ca2 63.1(3) . 4_465
O11 B1 Ca2 141.4(4) . 4_465
O9 B1 Ca2 69.5(3) . 4_465
O10 B1 Ca2 157.5(4) . 1_556
O11 B1 Ca2 52.0(2) . 1_556
O9 B1 Ca2 73.3(3) . 1_556
Ca2 B1 Ca2 137.7(2) 4_465 1_556
O10 B1 Y2 46.6(2) . 2_565
O11 B1 Y2 115.5(3) . 2_565
O9 B1 Y2 104.0(3) . 2_565
Ca2 B1 Y2 94.37(17) 4_465 2_565
Ca2 B1 Y2 113.71(17) 1_556 2_565
O10 B1 Ca1 46.6(2) . 2_565
O11 B1 Ca1 115.5(3) . 2_565
O9 B1 Ca1 104.0(3) . 2_565
Ca2 B1 Ca1 94.37(17) 4_465 2_565
Ca2 B1 Ca1 113.71(17) 1_556 2_565
Y2 B1 Ca1 0.0 2_565 2_565
O10 B1 Ca2 119.5(3) . .
O11 B1 Ca2 41.6(2) . .
O9 B1 Ca2 106.0(3) . .
Ca2 B1 Ca2 100.93(16) 4_465 .
Ca2 B1 Ca2 70.78(13) 1_556 .
Y2 B1 Ca2 149.5(2) 2_565 .
Ca1 B1 Ca2 149.5(2) 2_565 .
O12 Y1 O12 104.6(2) . 1_554
O12 Y1 O13 175.1(2) . .
O12 Y1 O13 80.3(2) 1_554 .
O12 Y1 O11 97.40(9) . .
O12 Y1 O11 102.24(9) 1_554 .
O13 Y1 O11 81.38(9) . .
O12 Y1 O11 97.39(9) . 2_565
O12 Y1 O11 102.24(9) 1_554 2_565
O13 Y1 O11 81.38(9) . 2_565
O11 Y1 O11 147.05(18) . 2_565
O12 Y1 O13 79.27(19) . 1_556
O12 Y1 O13 176.1(2) 1_554 1_556
O13 Y1 O13 95.8(2) . 1_556
O11 Y1 O13 77.04(9) . 1_556
O11 Y1 O13 77.04(9) 2_565 1_556
O12 Y1 Ca3 37.99(14) . 1_556
O12 Y1 Ca3 142.60(14) 1_554 1_556
O13 Y1 Ca3 137.09(13) . 1_556
O11 Y1 Ca3 86.90(9) . 1_556
O11 Y1 Ca3 86.90(9) 2_565 1_556
O13 Y1 Ca3 41.28(13) 1_556 1_556
O12 Y1 La2 37.99(14) . 1_556
O12 Y1 La2 142.60(14) 1_554 1_556
O13 Y1 La2 137.09(13) . 1_556
O11 Y1 La2 86.90(9) . 1_556
O11 Y1 La2 86.90(9) 2_565 1_556
O13 Y1 La2 41.28(13) 1_556 1_556
Ca3 Y1 La2 0.00(2) 1_556 1_556
O12 Y1 Y1 37.99(14) . 1_556
O12 Y1 Y1 142.60(14) 1_554 1_556
O13 Y1 Y1 137.09(13) . 1_556
O11 Y1 Y1 86.90(9) . 1_556
O11 Y1 Y1 86.90(9) 2_565 1_556
O13 Y1 Y1 41.28(13) 1_556 1_556
Ca3 Y1 Y1 0.0 1_556 1_556
La2 Y1 Y1 0.0 1_556 1_556
O12 Y1 Ca3 142.01(14) . 1_554
O12 Y1 Ca3 37.40(14) 1_554 1_554
O13 Y1 Ca3 42.91(13) . 1_554
O11 Y1 Ca3 93.10(9) . 1_554
O11 Y1 Ca3 93.10(9) 2_565 1_554
O13 Y1 Ca3 138.72(13) 1_556 1_554
Ca3 Y1 Ca3 180.0 1_556 1_554
La2 Y1 Ca3 180.0 1_556 1_554
Y1 Y1 Ca3 180.0 1_556 1_554
O12 Y1 La2 142.01(14) . 1_554
O12 Y1 La2 37.40(14) 1_554 1_554
O13 Y1 La2 42.91(13) . 1_554
O11 Y1 La2 93.10(9) . 1_554
O11 Y1 La2 93.10(9) 2_565 1_554
O13 Y1 La2 138.72(13) 1_556 1_554
Ca3 Y1 La2 180.0 1_556 1_554
La2 Y1 La2 180.0 1_556 1_554
Y1 Y1 La2 180.0 1_556 1_554
Ca3 Y1 La2 0.00(2) 1_554 1_554
O12 Y1 Y1 142.01(14) . 1_554
O12 Y1 Y1 37.40(14) 1_554 1_554
O13 Y1 Y1 42.91(13) . 1_554
O11 Y1 Y1 93.10(9) . 1_554
O11 Y1 Y1 93.10(9) 2_565 1_554
O13 Y1 Y1 138.72(13) 1_556 1_554
Ca3 Y1 Y1 180.0 1_556 1_554
La2 Y1 Y1 180.0 1_556 1_554
Y1 Y1 Y1 180.0 1_556 1_554
Ca3 Y1 Y1 0.0 1_554 1_554
La2 Y1 Y1 0.0 1_554 1_554
B1 O10 Y2 143.9(3) . 2_564
B1 O10 Ca1 143.9(3) . 2_564
Y2 O10 Ca1 0.0 2_564 2_564
B1 O10 Y2 108.3(3) . 2_565
Y2 O10 Y2 98.71(14) 2_564 2_565
Ca1 O10 Y2 98.71(14) 2_564 2_565
B1 O10 Ca1 108.3(3) . 2_565
Y2 O10 Ca1 98.7 2_564 2_565
Ca1 O10 Ca1 98.71(14) 2_564 2_565
Y2 O10 Ca1 0.0 2_565 2_565
B1 O10 Ca2 87.3(3) . 4_465
Y2 O10 Ca2 96.28(13) 2_564 4_465
Ca1 O10 Ca2 96.28(13) 2_564 4_465
Y2 O10 Ca2 125.53(17) 2_565 4_465
Ca1 O10 Ca2 125.53(17) 2_565 4_465
B1 O11 Ca2 100.4(3) . 1_556
B1 O11 Ca2 115.4(3) . .
Ca2 O11 Ca2 98.41(14) 1_556 .
B1 O11 Y1 111.9(3) . .
Ca2 O11 Y1 117.50(15) 1_556 .
Ca2 O11 Y1 112.27(15) . .
Y1 O12 Ca3 104.6 . 1_556
Y1 O12 La2 104.6 . 1_556
Ca3 O12 La2 0.0 1_556 1_556
Y1 O12 Y1 104.6(2) . 1_556
Ca3 O12 Y1 0.0 1_556 1_556
La2 O12 Y1 0.0 1_556 1_556
Y1 O12 Ca1 112.29(17) . .
Ca3 O12 Ca1 113.22(17) 1_556 .
La2 O12 Ca1 113.22(17) 1_556 .
Y1 O12 Ca1 113.22(17) 1_556 .
Y1 O12 Y2 112.29(17) . 2_565
Ca3 O12 Y2 113.22(17) 1_556 2_565
La2 O12 Y2 113.22(17) 1_556 2_565
Y1 O12 Y2 113.22(17) 1_556 2_565
Ca1 O12 Y2 101.5 . 2_565
Y1 O12 Ca1 112.29(17) . 2_565
Ca3 O12 Ca1 113.22(17) 1_556 2_565
La2 O12 Ca1 113.22(17) 1_556 2_565
Y1 O12 Ca1 113.22(17) 1_556 2_565
Ca1 O12 Ca1 101.5(2) . 2_565
Y2 O12 Ca1 0.0 2_565 2_565
B2 O13 Y1 130.0(5) . .
B2 O13 Ca3 134.2(5) . 1_554
Y1 O13 Ca3 95.8 . 1_554
B2 O13 La2 134.2(5) . 1_554
Y1 O13 La2 95.8 . 1_554
Ca3 O13 La2 0.00(3) 1_554 1_554
B2 O13 Y1 134.2(5) . 1_554
Y1 O13 Y1 95.8(2) . 1_554
Ca3 O13 Y1 0.0 1_554 1_554
La2 O13 Y1 0.0 1_554 1_554
B2 O13 Ca2 80.94(11) . 2_565
Y1 O13 Ca2 95.05(11) . 2_565
Ca3 O13 Ca2 97.02(11) 1_554 2_565
La2 O13 Ca2 97.02(11) 1_554 2_565
Y1 O13 Ca2 97.02(11) 1_554 2_565
B2 O13 Ca2 80.94(11) . .
Y1 O13 Ca2 95.05(11) . .
Ca3 O13 Ca2 97.02(11) 1_554 .
La2 O13 Ca2 97.02(11) 1_554 .
Y1 O13 Ca2 97.02(11) 1_554 .
Ca2 O13 Ca2 161.8(2) 2_565 .
B2 O14 Ca2 106.8(4) . .
B2 O14 Y2 123.5(4) . 2_665
Ca2 O14 Y2 103.49(13) . 2_665
B2 O14 Ca1 123.5(4) . 2_665
Ca2 O14 Ca1 103.49(13) . 2_665
Y2 O14 Ca1 0.0 2_665 2_665
B2 O14 Ca1 120.7(4) . 2_664
Ca2 O14 Ca1 102.25(13) . 2_664
Y2 O14 Ca1 97.2 2_665 2_664
Ca1 O14 Ca1 97.22(13) 2_665 2_664
B2 O14 Y2 120.7(4) . 2_664
Ca2 O14 Y2 102.25(13) . 2_664
Y2 O14 Y2 97.22(13) 2_665 2_664
Ca1 O14 Y2 97.22(13) 2_665 2_664
Ca1 O14 Y2 0.00(6) 2_664 2_664

loop_
_geom_bond_atom_site_label_1
_geom_bond_atom_site_label_2
_geom_bond_distance
_geom_bond_site_symmetry_2
Ca2 O11 2.337(4) 1_554
Ca2 O14 2.339(4) .
Ca2 O11 2.343(4) .
Ca2 O9 2.470(4) 4_564
Ca2 O10 2.476(4) 4_565
Ca2 O9 2.629(4) 4_565
Ca2 B1 2.773(6) 4_565
Ca2 O9 2.848(4) 1_554
Ca2 B1 2.919(6) 1_554
Ca2 O13 2.9363(14) .
Ca2 B2 3.036(3) .
Ca2 B1 3.187(6) .
B2 O13 1.361(10) .
B2 O14 1.374(6) .
B2 O14 1.374(6) 2_565
B2 Ca2 3.036(3) 2_565
B2 Ca1 3.286(7) 2_664
B2 Ca1 3.286(7) 1_654
O9 B1 1.378(7) .
O9 Y2 2.347(4) 3
O9 Ca1 2.347(4) 3
O9 Ca2 2.470(4) 4_466
O9 Ca2 2.629(4) 4_465
O9 Ca2 2.848(4) 1_556
Ca1 O10 2.311(4) 2_566
Ca1 O12 2.327(3) .
Ca1 O9 2.347(4) 3_445
Ca1 O14 2.358(3) 2_465
Ca1 O10 2.359(4) 2_565
Ca1 O14 2.364(3) 2_466
Ca1 B1 3.080(6) 2_565
Ca1 B2 3.286(7) 1_456
Ca1 Y2 3.5431(3) 1_554
Ca1 Ca1 3.5431(3) 1_554
Ca1 Y2 3.5431(3) 1_556
Ca1 Ca1 3.5431(3) 1_556
B1 O10 1.373(7) .
B1 O11 1.378(7) .
B1 Ca2 2.774(6) 4_465
B1 Ca2 2.919(6) 1_556
B1 Y2 3.080(6) 2_565
B1 Ca1 3.080(6) 2_565
Y1 O12 2.224(6) .
Y1 O12 2.254(6) 1_554
Y1 O13 2.349(5) .
Y1 O11 2.376(4) .
Y1 O11 2.376(4) 2_565
Y1 O13 2.425(5) 1_556
Y1 Ca3 3.5431(3) 1_556
Y1 La2 3.5431(3) 1_556
Y1 Y1 3.5431(3) 1_556
Y1 Ca3 3.5431(3) 1_554
Y1 La2 3.5431(3) 1_554
Y1 Y1 3.5431(3) 1_554
O10 Y2 2.311(4) 2_564
O10 Ca1 2.311(4) 2_564
O10 Y2 2.359(4) 2_565
O10 Ca1 2.359(4) 2_565
O10 Ca2 2.476(4) 4_465
O11 Ca2 2.337(4) 1_556
O12 Ca3 2.254(6) 1_556
O12 La2 2.254(6) 1_556
O12 Y1 2.254(6) 1_556
O12 Y2 2.327(3) 2_565
O12 Ca1 2.327(3) 2_565
O13 Ca3 2.425(5) 1_554
O13 La2 2.425(5) 1_554
O13 Y1 2.425(5) 1_554
O13 Ca2 2.9362(14) 2_565
O14 Y2 2.358(3) 2_665
O14 Ca1 2.358(3) 2_665
O14 Ca1 2.364(3) 2_664
O14 Y2 2.364(3) 2_664
